data_1547771
loop_
_publ_author_name
'K\"ogel, J F'
'Sorokin, D. A.'
'Khvorost, A.'
'Scott, M.'
'Harms, K.'
'Himmel, D.'
'Krossing, I.'
'Sundermeyer, J.'

_publ_section_title
;
 The Lewis superacid
 Al[N(C<sub>6</sub>F<sub>5</sub>)<sub>2</sub>]<sub>3</sub> and its higher
 homolog Ga[N(C<sub>6</sub>F<sub>5</sub>)<sub>2</sub>]<sub>3</sub> -
 structural features, theoretical investigation and reactions of a metal
 amide with higher fluoride ion affinity than SbF<sub>5</sub>.
;
_journal_issue 1
_journal_name_full 'Chemical science'
_journal_page_first 245
_journal_page_last 253
_journal_paper_doi 10.1039/c7sc03988c
_journal_volume 9
_journal_year 2018
_chemical_formula_moiety '2(C36 Cl F30 Ga N3), 2(C24 H20 As), C5 H12 '
_chemical_formula_sum 'C125 H52 As2 Cl2 F60 Ga2 N6'
_chemical_formula_weight 3137.91
_chemical_name_common Tetraphenylarsoniumtris(decafluordiphenylamide)chlorogallate
_space_group_IT_number 2
_space_group_name_Hall '-P 1'
_space_group_name_H-M_alt 'P -1'
_symmetry_cell_setting triclinic
_symmetry_space_group_name_Hall '-P 1'
_symmetry_space_group_name_H-M 'P -1'
_atom_sites_solution_hydrogens geom
_atom_sites_solution_primary direct
_atom_sites_solution_secondary difmap
_audit_creation_method SHELXL-97
_audit_update_record
;
2017-06-19 deposited with the CCDC.
2017-10-23 downloaded from the CCDC.
;
_cell_angle_alpha 98.126(2)
_cell_angle_beta 103.279(2)
_cell_angle_gamma 111.8210(10)
_cell_formula_units_Z 1
_cell_length_a 11.2887(5)
_cell_length_b 13.9044(7)
_cell_length_c 20.9274(11)
_cell_measurement_reflns_used 56414
_cell_measurement_temperature 100(2)
_cell_measurement_theta_max 27.17
_cell_measurement_theta_min 2.01
_cell_volume 2873.0(3)
_computing_cell_refinement 'APEX2 v2012.10-0 (Bruker AXS)'
_computing_data_collection 'Bruker Instrument Service v3.0.26'
_computing_data_reduction 'SAINT V8.27B (Bruker AXS Inc., 2012)'
_computing_molecular_graphics 'Ortep-3 for Windows (Farrugia, 1997)'
_computing_publication_material 'WinGX publication routines (Farrugia, 1999)'
_computing_structure_refinement 'SHELXL-97 (Sheldrick, 2008)'
_diffrn_ambient_temperature 100(2)
_diffrn_detector_area_resol_mean 10.4167
_diffrn_measured_fraction_theta_full 0.999
_diffrn_measured_fraction_theta_max 0.999
_diffrn_measurement_device_type 'D8 Quest (Bruker AXS Inc.)'
_diffrn_measurement_method 'rotation method'
_diffrn_radiation_monochromator graphite
_diffrn_radiation_source 'fine-focus sealed tube'
_diffrn_radiation_type MoK\a
_diffrn_radiation_wavelength 0.71073
_diffrn_reflns_av_R_equivalents 0.0897
_diffrn_reflns_av_sigmaI/netI 0.0663
_diffrn_reflns_limit_h_max 14
_diffrn_reflns_limit_h_min -14
_diffrn_reflns_limit_k_max 17
_diffrn_reflns_limit_k_min -17
_diffrn_reflns_limit_l_max 26
_diffrn_reflns_limit_l_min -26
_diffrn_reflns_number 55879
_diffrn_reflns_theta_full 25.00
_diffrn_reflns_theta_max 27.00
_diffrn_reflns_theta_min 2.01
_exptl_absorpt_coefficient_mu 1.241
_exptl_absorpt_correction_T_max 1.0000
_exptl_absorpt_correction_T_min 0.8474
_exptl_absorpt_correction_type multi-scan
_exptl_absorpt_process_details 'SADABS V2012/1 (Bruker AXS Inc.)'
_exptl_crystal_colour colorless
_exptl_crystal_density_diffrn 1.802
_exptl_crystal_density_method 'not measured'
_exptl_crystal_description plate
_exptl_crystal_F_000 1532
_exptl_crystal_recrystallization_method 'Re-crystallisation from solvent: Et2O / Pentane'
_exptl_crystal_size_max 0.28
_exptl_crystal_size_mid 0.08
_exptl_crystal_size_min 0.05
_refine_diff_density_max 0.662
_refine_diff_density_min -0.649
_refine_diff_density_rms 0.101
_refine_ls_extinction_method none
_refine_ls_goodness_of_fit_ref 1.074
_refine_ls_hydrogen_treatment constr
_refine_ls_matrix_type full
_refine_ls_number_parameters 913
_refine_ls_number_reflns 12537
_refine_ls_number_restraints 30
_refine_ls_restrained_S_all 1.074
_refine_ls_R_factor_all 0.0664
_refine_ls_R_factor_gt 0.0375
_refine_ls_shift/su_max 0.008
_refine_ls_shift/su_mean 0.000
_refine_ls_structure_factor_coef Fsqd
_refine_ls_weighting_details 'calc w=1/[\s^2^(Fo^2^)+(0.0486P)^2^+0.0000P] where P=(Fo^2^+2Fc^2^)/3'
_refine_ls_weighting_scheme calc
_refine_ls_wR_factor_gt 0.0853
_refine_ls_wR_factor_ref 0.1042
_reflns_number_gt 9304
_reflns_number_total 12537
_reflns_threshold_expression >2\s(I)
_cod_data_source_file c7sc03988c2.cif
_cod_data_source_block jfk577_0m
_cod_depositor_comments 'Adding full bibliography for 1547767--1547771.cif.'
_cod_original_cell_volume 2873.0(2)
_cod_original_formula_sum 'C125 H52 As2 Cl2 F60 Ga2 N6 '
_cod_database_code 1547771

loop_
_symmetry_equiv_pos_as_xyz
'x, y, z'
'-x, -y, -z'

loop_
_atom_site_label
_atom_site_type_symbol
_atom_site_fract_x
_atom_site_fract_y
_atom_site_fract_z
_atom_site_U_iso_or_equiv
_atom_site_adp_type
_atom_site_occupancy
_atom_site_symmetry_multiplicity
_atom_site_calc_flag
_atom_site_refinement_flags
_atom_site_disorder_assembly
_atom_site_disorder_group
As1 As 0.13859(3) 0.10052(2) 0.647186(14) 0.01307(8) Uani 1 1 d . . .
Ga1 Ga 0.95161(3) 0.32294(2) 0.218344(15) 0.01163(8) Uani 1 1 d . . .
Cl1 Cl 0.95707(7) 0.18125(6) 0.25070(4) 0.02234(17) Uani 1 1 d . . .
F1 F 1.10811(17) 0.42677(14) 0.06332(9) 0.0245(4) Uani 1 1 d . . .
F2 F 1.21349(18) 0.32955(17) -0.01189(9) 0.0347(5) Uani 1 1 d . . .
F3 F 1.33514(18) 0.20881(16) 0.03963(10) 0.0342(5) Uani 1 1 d . . .
F4 F 1.35409(18) 0.19168(16) 0.16989(11) 0.0352(5) Uani 1 1 d . . .
F5 F 1.24838(17) 0.28779(15) 0.24516(9) 0.0264(4) Uani 1 1 d . . .
F6 F 0.95291(16) 0.51407(14) 0.14541(9) 0.0248(4) Uani 1 1 d . . .
F7 F 1.0514(2) 0.72814(16) 0.18146(10) 0.0376(5) Uani 1 1 d . . .
F8 F 1.3119(2) 0.84648(15) 0.25824(10) 0.0409(5) Uani 1 1 d . . .
F9 F 1.47133(18) 0.74756(16) 0.29926(10) 0.0388(5) Uani 1 1 d . . .
F10 F 1.37079(17) 0.53267(15) 0.26791(10) 0.0292(4) Uani 1 1 d . . .
F11 F 0.70939(17) 0.07254(14) 0.04461(9) 0.0269(4) Uani 1 1 d . . .
F12 F 0.51433(18) -0.11652(14) 0.03415(9) 0.0294(4) Uani 1 1 d . . .
F13 F 0.37924(18) -0.14133(15) 0.12710(9) 0.0343(5) Uani 1 1 d . . .
F14 F 0.44507(19) 0.03070(15) 0.23191(9) 0.0360(5) Uani 1 1 d . . .
F15 F 0.64251(18) 0.21781(14) 0.24426(9) 0.0266(4) Uani 1 1 d . . .
F16 F 0.58629(15) 0.33304(14) 0.13599(8) 0.0206(4) Uani 1 1 d . . .
F17 F 0.52795(17) 0.42766(14) 0.03710(9) 0.0252(4) Uani 1 1 d . . .
F18 F 0.64552(17) 0.43343(15) -0.06302(9) 0.0304(5) Uani 1 1 d . . .
F19 F 0.82906(18) 0.34907(15) -0.06046(9) 0.0288(4) Uani 1 1 d . . .
F20 F 0.88965(16) 0.25715(14) 0.03969(9) 0.0237(4) Uani 1 1 d . . .
F21 F 0.78618(16) 0.50285(13) 0.22166(8) 0.0197(4) Uani 1 1 d . . .
F22 F 0.55484(16) 0.47373(15) 0.24754(10) 0.0296(4) Uani 1 1 d . . .
F23 F 0.50473(16) 0.39884(15) 0.35644(10) 0.0311(5) Uani 1 1 d . . .
F24 F 0.68614(18) 0.34688(16) 0.43652(9) 0.0319(5) Uani 1 1 d . . .
F25 F 0.91097(17) 0.36398(15) 0.40557(8) 0.0254(4) Uani 1 1 d . . .
F26 F 1.17208(16) 0.37810(14) 0.36159(8) 0.0228(4) Uani 1 1 d . . .
F27 F 1.40932(16) 0.52655(16) 0.44301(9) 0.0295(4) Uani 1 1 d . . .
F28 F 1.46162(16) 0.73843(15) 0.46508(9) 0.0298(5) Uani 1 1 d . . .
F29 F 1.26702(17) 0.79730(14) 0.40525(9) 0.0259(4) Uani 1 1 d . . .
F30 F 1.02812(15) 0.64966(13) 0.32415(8) 0.0189(4) Uani 1 1 d . . .
N1 N 1.1047(2) 0.40205(19) 0.19288(12) 0.0157(5) Uani 1 1 d . . .
N2 N 0.7820(2) 0.25590(19) 0.14897(11) 0.0151(5) Uani 1 1 d . . .
N3 N 0.9667(2) 0.43116(19) 0.29250(11) 0.0123(5) Uani 1 1 d . . .
C17 C 0.3549(3) 0.3308(3) 0.83062(16) 0.0277(8) Uani 1 1 d . . .
H11 H 0.4076 0.4059 0.8452 0.033 Uiso 1 1 calc R . .
C1 C 0.1352(3) 0.2031(2) 0.59556(13) 0.0137(6) Uani 1 1 d . . .
C2 C 0.2548(3) 0.2782(2) 0.59156(14) 0.0164(6) Uani 1 1 d . . .
H5 H 0.3382 0.2786 0.6144 0.020 Uiso 1 1 calc R . .
C3 C 0.2513(3) 0.3520(2) 0.55416(14) 0.0191(6) Uani 1 1 d . . .
H4 H 0.3322 0.4031 0.5510 0.023 Uiso 1 1 calc R . .
C4 C 0.1287(3) 0.3510(2) 0.52113(15) 0.0197(6) Uani 1 1 d . . .
H3 H 0.1261 0.4019 0.4955 0.024 Uiso 1 1 calc R . .
C5 C 0.0106(3) 0.2766(2) 0.52540(14) 0.0194(6) Uani 1 1 d . . .
H2 H -0.0727 0.2764 0.5026 0.023 Uiso 1 1 calc R . .
C6 C 0.0131(3) 0.2022(2) 0.56276(14) 0.0161(6) Uani 1 1 d . . .
H1 H -0.0679 0.1511 0.5658 0.019 Uiso 1 1 calc R . .
C7 C 0.2324(3) 0.0256(2) 0.61420(14) 0.0141(6) Uani 1 1 d . . .
C8 C 0.2648(3) -0.0440(3) 0.64875(15) 0.0223(7) Uani 1 1 d . . .
H10 H 0.2398 -0.0548 0.6884 0.027 Uiso 1 1 calc R . .
C9 C 0.3341(3) -0.0974(3) 0.62469(16) 0.0257(7) Uani 1 1 d . . .
H6 H 0.3560 -0.1455 0.6479 0.031 Uiso 1 1 calc R . .
C10 C 0.3714(3) -0.0814(3) 0.56742(15) 0.0224(7) Uani 1 1 d . . .
H9 H 0.4193 -0.1181 0.5515 0.027 Uiso 1 1 calc R . .
C11 C 0.3392(3) -0.0121(2) 0.53312(15) 0.0196(6) Uani 1 1 d . . .
H7 H 0.3651 -0.0013 0.4937 0.023 Uiso 1 1 calc R . .
C12 C 0.2697(3) 0.0412(2) 0.55605(14) 0.0172(6) Uani 1 1 d . . .
H8 H 0.2473 0.0886 0.5323 0.021 Uiso 1 1 calc R . .
C13 C 0.2223(3) 0.1718(2) 0.74107(14) 0.0167(6) Uani 1 1 d . . .
C14 C 0.2015(3) 0.1110(3) 0.78829(15) 0.0256(7) Uani 1 1 d . . .
H15 H 0.1486 0.0359 0.7738 0.031 Uiso 1 1 calc R . .
C15 C 0.2595(3) 0.1618(3) 0.85667(16) 0.0295(8) Uani 1 1 d . . .
H14 H 0.2470 0.1214 0.8895 0.035 Uiso 1 1 calc R . .
C16 C 0.3353(3) 0.2713(3) 0.87745(15) 0.0275(8) Uani 1 1 d . . .
H13 H 0.3742 0.3056 0.9245 0.033 Uiso 1 1 calc R . .
C18 C 0.2972(3) 0.2806(3) 0.76167(15) 0.0221(7) Uani 1 1 d . . .
H12 H 0.3096 0.3214 0.7290 0.027 Uiso 1 1 calc R . .
C19 C -0.0400(3) 0.0027(2) 0.63815(14) 0.0155(6) Uani 1 1 d . . .
C20 C -0.0920(3) -0.1021(2) 0.60125(14) 0.0176(6) Uani 1 1 d . . .
H20 H -0.0408 -0.1262 0.5783 0.021 Uiso 1 1 calc R . .
C21 C -0.2202(3) -0.1721(3) 0.59795(15) 0.0222(7) Uani 1 1 d . . .
H16 H -0.2568 -0.2447 0.5731 0.027 Uiso 1 1 calc R . .
C22 C -0.2939(3) -0.1362(3) 0.63076(17) 0.0271(7) Uani 1 1 d . . .
H17 H -0.3814 -0.1841 0.6286 0.033 Uiso 1 1 calc R . .
C23 C -0.2416(4) -0.0313(3) 0.6668(2) 0.0380(9) Uani 1 1 d . . .
H18 H -0.2937 -0.0069 0.6888 0.046 Uiso 1 1 calc R . .
C24 C -0.1136(3) 0.0392(3) 0.67121(18) 0.0302(8) Uani 1 1 d . . .
H19 H -0.0770 0.1115 0.6966 0.036 Uiso 1 1 calc R . .
C25 C 1.1669(3) 0.3555(2) 0.15553(15) 0.0175(6) Uani 1 1 d . . .
C26 C 1.1656(3) 0.3672(2) 0.09005(15) 0.0188(6) Uani 1 1 d . . .
C27 C 1.2211(3) 0.3188(3) 0.05162(15) 0.0235(7) Uani 1 1 d . . .
C28 C 1.2823(3) 0.2577(3) 0.07780(16) 0.0248(7) Uani 1 1 d . . .
C29 C 1.2897(3) 0.2472(3) 0.14272(17) 0.0235(7) Uani 1 1 d . . .
C30 C 1.2333(3) 0.2963(2) 0.18102(15) 0.0191(6) Uani 1 1 d . . .
C31 C 1.1572(3) 0.5151(2) 0.20549(14) 0.0161(6) Uani 1 1 d . . .
C32 C 1.0814(3) 0.5699(2) 0.18454(14) 0.0187(6) Uani 1 1 d . . .
C33 C 1.1313(3) 0.6804(3) 0.20173(16) 0.0235(7) Uani 1 1 d . . .
C34 C 1.2627(4) 0.7391(2) 0.23961(16) 0.0277(8) Uani 1 1 d . . .
C35 C 1.3429(3) 0.6890(3) 0.25944(16) 0.0243(7) Uani 1 1 d . . .
C36 C 1.2913(3) 0.5791(2) 0.24347(15) 0.0201(7) Uani 1 1 d . . .
C37 C 0.6831(3) 0.1542(2) 0.14451(14) 0.0146(6) Uani 1 1 d . . .
C38 C 0.6458(3) 0.0649(2) 0.09183(14) 0.0179(6) Uani 1 1 d . . .
C39 C 0.5452(3) -0.0330(2) 0.08567(15) 0.0203(7) Uani 1 1 d . . .
C40 C 0.4771(3) -0.0456(2) 0.13291(15) 0.0211(7) Uani 1 1 d . . .
C41 C 0.5114(3) 0.0398(3) 0.18553(15) 0.0214(7) Uani 1 1 d . . .
C42 C 0.6133(3) 0.1370(2) 0.19130(14) 0.0169(6) Uani 1 1 d . . .
C43 C 0.7460(3) 0.2984(2) 0.09345(14) 0.0153(6) Uani 1 1 d . . .
C44 C 0.6509(3) 0.3393(2) 0.08903(14) 0.0163(6) Uani 1 1 d . . .
C45 C 0.6189(3) 0.3860(2) 0.03804(15) 0.0187(6) Uani 1 1 d . . .
C46 C 0.6795(3) 0.3904(2) -0.01229(15) 0.0221(7) Uani 1 1 d . . .
C47 C 0.7712(3) 0.3480(3) -0.01066(14) 0.0203(7) Uani 1 1 d . . .
C48 C 0.8033(3) 0.3015(2) 0.04106(15) 0.0178(6) Uani 1 1 d . . .
C49 C 0.8534(3) 0.4302(2) 0.31084(14) 0.0135(6) Uani 1 1 d . . .
C50 C 0.7618(3) 0.4602(2) 0.27328(14) 0.0145(6) Uani 1 1 d . . .
C51 C 0.6434(3) 0.4472(2) 0.28705(15) 0.0174(6) Uani 1 1 d . . .
C52 C 0.6170(3) 0.4086(2) 0.34147(16) 0.0207(7) Uani 1 1 d . . .
C53 C 0.7085(3) 0.3827(2) 0.38184(15) 0.0202(7) Uani 1 1 d . . .
C54 C 0.8247(3) 0.3931(2) 0.36629(14) 0.0163(6) Uani 1 1 d . . .
C55 C 1.0905(3) 0.5077(2) 0.33879(13) 0.0135(6) Uani 1 1 d . . .
C56 C 1.1923(3) 0.4809(2) 0.37064(14) 0.0163(6) Uani 1 1 d . . .
C57 C 1.3157(3) 0.5570(3) 0.41277(14) 0.0203(7) Uani 1 1 d . . .
C58 C 1.3413(3) 0.6637(3) 0.42463(15) 0.0213(7) Uani 1 1 d . . .
C59 C 1.2426(3) 0.6932(2) 0.39553(14) 0.0180(6) Uani 1 1 d . . .
C60 C 1.1199(3) 0.6164(2) 0.35354(14) 0.0150(6) Uani 1 1 d . . .
C100 C -0.004(3) 0.0131(17) 0.9561(11) 0.059(6) Uani 0.50 1 d PU A -1
H10A H -0.0245 -0.0586 0.9287 0.070 Uiso 0.50 1 calc PR A -1
H10B H 0.0882 0.0609 0.9580 0.070 Uiso 0.50 1 calc PR A -1
C101 C -0.101(3) 0.055(2) 0.9173(11) 0.117(10) Uani 0.50 1 d PU A -1
H10C H -0.1903 0.0170 0.9216 0.175 Uiso 0.50 1 calc PR A -1
H10D H -0.1059 0.0414 0.8693 0.175 Uiso 0.50 1 calc PR A -1
H10E H -0.0684 0.1315 0.9365 0.175 Uiso 0.50 1 calc PR A -1
C102 C 0.0916(11) -0.0409(9) 1.1337(6) 0.065(3) Uani 0.50 1 d PU A -1
H10F H 0.0920 0.0259 1.1566 0.097 Uiso 0.50 1 calc PR A -1
H10G H 0.1709 -0.0489 1.1585 0.097 Uiso 0.50 1 calc PR A -1
H10H H 0.0105 -0.1015 1.1327 0.097 Uiso 0.50 1 calc PR A -1
C099 C -0.002(3) 0.0046(18) 1.0240(11) 0.053(5) Uani 0.50 1 d PU A -1
H09A H -0.0945 -0.0424 1.0221 0.064 Uiso 0.50 1 calc PR A -1
H09B H 0.0196 0.0765 1.0515 0.064 Uiso 0.50 1 calc PR A -1
C098 C 0.0935(14) -0.0380(11) 1.0625(9) 0.048(3) Uani 0.50 1 d PU A -1
H09C H 0.0699 -0.1113 1.0366 0.058 Uiso 0.50 1 calc PR A -1
H09D H 0.1860 0.0074 1.0639 0.058 Uiso 0.50 1 calc PR A -1

loop_
_atom_site_aniso_label
_atom_site_aniso_U_11
_atom_site_aniso_U_22
_atom_site_aniso_U_33
_atom_site_aniso_U_23
_atom_site_aniso_U_13
_atom_site_aniso_U_12
As1 0.01582(14) 0.01236(15) 0.01063(14) 0.00161(11) 0.00414(11) 0.00589(12)
Ga1 0.01180(15) 0.01078(16) 0.01217(16) 0.00219(12) 0.00501(12) 0.00405(12)
Cl1 0.0203(3) 0.0149(4) 0.0299(4) 0.0091(3) 0.0034(3) 0.0066(3)
F1 0.0245(9) 0.0265(10) 0.0244(10) 0.0098(8) 0.0107(8) 0.0094(8)
F2 0.0338(10) 0.0485(13) 0.0192(10) 0.0021(9) 0.0134(8) 0.0137(10)
F3 0.0277(10) 0.0337(12) 0.0386(12) -0.0088(9) 0.0158(9) 0.0130(9)
F4 0.0320(10) 0.0341(12) 0.0496(13) 0.0109(10) 0.0153(9) 0.0229(9)
F5 0.0271(9) 0.0341(11) 0.0254(10) 0.0113(9) 0.0098(8) 0.0182(9)
F6 0.0239(9) 0.0240(10) 0.0234(10) 0.0057(8) 0.0024(8) 0.0099(8)
F7 0.0565(13) 0.0269(11) 0.0380(12) 0.0138(10) 0.0140(10) 0.0250(10)
F8 0.0642(14) 0.0109(10) 0.0420(12) 0.0034(9) 0.0248(11) 0.0060(10)
F9 0.0220(9) 0.0288(11) 0.0433(12) -0.0095(9) 0.0100(9) -0.0065(8)
F10 0.0189(9) 0.0291(11) 0.0365(11) -0.0017(9) 0.0066(8) 0.0114(8)
F11 0.0319(10) 0.0227(10) 0.0243(10) 0.0012(8) 0.0175(8) 0.0059(8)
F12 0.0354(10) 0.0166(10) 0.0240(10) -0.0060(8) 0.0087(8) 0.0023(8)
F13 0.0364(11) 0.0171(10) 0.0312(11) -0.0001(8) 0.0149(9) -0.0087(8)
F14 0.0437(11) 0.0239(11) 0.0309(11) 0.0020(9) 0.0257(9) -0.0027(9)
F15 0.0381(10) 0.0146(9) 0.0204(9) 0.0005(7) 0.0151(8) 0.0017(8)
F16 0.0190(8) 0.0269(10) 0.0155(9) 0.0040(7) 0.0071(7) 0.0086(8)
F17 0.0235(9) 0.0244(10) 0.0276(10) 0.0083(8) 0.0033(8) 0.0120(8)
F18 0.0269(9) 0.0336(11) 0.0270(10) 0.0225(9) 0.0039(8) 0.0061(9)
F19 0.0322(10) 0.0331(11) 0.0181(9) 0.0079(8) 0.0141(8) 0.0062(9)
F20 0.0226(9) 0.0260(10) 0.0247(10) 0.0067(8) 0.0120(8) 0.0095(8)
F21 0.0192(8) 0.0215(9) 0.0187(9) 0.0106(8) 0.0046(7) 0.0074(7)
F22 0.0177(9) 0.0291(11) 0.0444(12) 0.0107(9) 0.0058(8) 0.0141(8)
F23 0.0186(9) 0.0319(11) 0.0421(12) 0.0006(9) 0.0181(8) 0.0079(8)
F24 0.0370(11) 0.0398(12) 0.0215(10) 0.0119(9) 0.0212(8) 0.0101(9)
F25 0.0254(9) 0.0360(11) 0.0187(9) 0.0149(8) 0.0066(7) 0.0142(8)
F26 0.0232(9) 0.0214(10) 0.0234(9) 0.0031(8) 0.0013(7) 0.0132(8)
F27 0.0184(9) 0.0416(12) 0.0262(10) 0.0036(9) -0.0010(7) 0.0166(8)
F28 0.0150(8) 0.0324(11) 0.0242(10) -0.0064(8) 0.0001(7) -0.0008(8)
F29 0.0259(9) 0.0158(9) 0.0280(10) -0.0032(8) 0.0073(8) 0.0040(8)
F30 0.0193(8) 0.0172(9) 0.0194(9) 0.0021(7) 0.0040(7) 0.0091(7)
N1 0.0185(12) 0.0098(12) 0.0168(12) 0.0000(10) 0.0106(10) 0.0020(10)
N2 0.0159(11) 0.0130(12) 0.0120(12) 0.0051(10) 0.0030(9) 0.0013(10)
N3 0.0111(11) 0.0140(12) 0.0111(11) 0.0006(10) 0.0042(9) 0.0051(10)
C17 0.0304(17) 0.0184(17) 0.0206(17) -0.0043(14) 0.0002(14) 0.0034(14)
C1 0.0167(13) 0.0109(14) 0.0127(14) 0.0007(11) 0.0045(11) 0.0058(11)
C2 0.0169(14) 0.0157(15) 0.0139(14) 0.0004(12) 0.0012(11) 0.0072(12)
C3 0.0200(14) 0.0173(16) 0.0158(15) 0.0040(12) 0.0058(12) 0.0034(12)
C4 0.0302(16) 0.0180(16) 0.0146(15) 0.0070(12) 0.0079(12) 0.0123(13)
C5 0.0208(15) 0.0246(17) 0.0136(14) 0.0038(13) 0.0016(12) 0.0128(13)
C6 0.0166(14) 0.0181(16) 0.0119(14) -0.0008(12) 0.0043(11) 0.0071(12)
C7 0.0154(13) 0.0116(14) 0.0123(14) 0.0005(11) 0.0040(11) 0.0036(11)
C8 0.0308(17) 0.0253(18) 0.0193(16) 0.0095(14) 0.0145(13) 0.0155(14)
C9 0.0316(17) 0.0253(18) 0.0256(17) 0.0098(14) 0.0083(14) 0.0169(15)
C10 0.0204(15) 0.0251(18) 0.0235(17) 0.0011(14) 0.0080(13) 0.0124(14)
C11 0.0228(15) 0.0221(17) 0.0159(15) 0.0048(13) 0.0109(12) 0.0087(13)
C12 0.0204(14) 0.0152(15) 0.0148(14) 0.0030(12) 0.0038(12) 0.0074(12)
C13 0.0213(15) 0.0161(15) 0.0134(14) 0.0011(12) 0.0054(12) 0.0096(12)
C14 0.0353(18) 0.0197(17) 0.0185(16) 0.0039(13) 0.0088(14) 0.0080(15)
C15 0.0377(19) 0.037(2) 0.0175(16) 0.0115(15) 0.0105(14) 0.0169(17)
C16 0.0262(16) 0.038(2) 0.0118(15) -0.0024(14) 0.0026(13) 0.0117(15)
C18 0.0287(16) 0.0196(16) 0.0144(15) 0.0032(13) 0.0042(13) 0.0081(14)
C19 0.0161(13) 0.0154(15) 0.0146(14) 0.0053(12) 0.0054(11) 0.0054(12)
C20 0.0214(15) 0.0196(16) 0.0138(14) 0.0040(12) 0.0041(12) 0.0116(13)
C21 0.0241(15) 0.0173(16) 0.0187(16) 0.0029(13) 0.0013(13) 0.0056(13)
C22 0.0213(15) 0.0245(18) 0.0355(19) 0.0092(15) 0.0126(14) 0.0067(14)
C23 0.0348(19) 0.027(2) 0.055(2) 0.0026(18) 0.0302(18) 0.0097(16)
C24 0.0304(17) 0.0190(17) 0.040(2) -0.0020(15) 0.0212(16) 0.0067(14)
C25 0.0135(13) 0.0146(15) 0.0217(16) 0.0011(12) 0.0083(12) 0.0024(12)
C26 0.0162(14) 0.0177(16) 0.0198(15) 0.0031(13) 0.0066(12) 0.0043(12)
C27 0.0205(15) 0.0269(18) 0.0178(16) -0.0007(13) 0.0083(12) 0.0052(14)
C28 0.0193(15) 0.0218(17) 0.0290(18) -0.0056(14) 0.0120(13) 0.0056(13)
C29 0.0162(14) 0.0177(16) 0.0368(19) 0.0044(14) 0.0076(13) 0.0087(13)
C30 0.0175(14) 0.0168(16) 0.0195(15) 0.0022(13) 0.0057(12) 0.0044(12)
C31 0.0201(14) 0.0136(15) 0.0157(14) 0.0032(12) 0.0115(12) 0.0051(12)
C32 0.0209(15) 0.0173(16) 0.0157(15) 0.0035(12) 0.0078(12) 0.0046(13)
C33 0.0413(19) 0.0200(17) 0.0215(16) 0.0120(14) 0.0178(14) 0.0187(15)
C34 0.047(2) 0.0092(15) 0.0255(18) 0.0048(13) 0.0200(16) 0.0045(15)
C35 0.0206(15) 0.0188(17) 0.0246(17) -0.0022(14) 0.0116(13) -0.0012(13)
C36 0.0199(14) 0.0196(16) 0.0213(16) 0.0026(13) 0.0109(12) 0.0073(13)
C37 0.0137(13) 0.0131(15) 0.0148(14) 0.0048(12) 0.0017(11) 0.0046(11)
C38 0.0180(14) 0.0185(16) 0.0163(15) 0.0028(12) 0.0059(12) 0.0067(12)
C39 0.0227(15) 0.0150(16) 0.0165(15) -0.0007(12) 0.0023(12) 0.0046(13)
C40 0.0200(15) 0.0144(16) 0.0206(16) 0.0038(13) 0.0036(12) 0.0002(13)
C41 0.0243(15) 0.0200(17) 0.0180(15) 0.0065(13) 0.0115(13) 0.0036(13)
C42 0.0213(14) 0.0115(15) 0.0128(14) -0.0003(12) 0.0032(11) 0.0040(12)
C43 0.0158(13) 0.0140(15) 0.0106(14) 0.0026(12) 0.0014(11) 0.0020(12)
C44 0.0167(14) 0.0155(15) 0.0116(14) -0.0004(12) 0.0046(11) 0.0025(12)
C45 0.0151(14) 0.0164(16) 0.0207(16) 0.0039(13) 0.0035(12) 0.0041(12)
C46 0.0228(15) 0.0191(16) 0.0177(15) 0.0099(13) 0.0018(12) 0.0025(13)
C47 0.0202(15) 0.0210(16) 0.0134(14) 0.0045(13) 0.0073(12) 0.0004(13)
C48 0.0141(13) 0.0160(15) 0.0192(15) 0.0008(12) 0.0040(12) 0.0039(12)
C49 0.0116(13) 0.0109(14) 0.0135(14) -0.0020(11) 0.0033(11) 0.0023(11)
C50 0.0150(13) 0.0113(14) 0.0153(14) 0.0017(12) 0.0044(11) 0.0043(11)
C51 0.0151(14) 0.0112(15) 0.0237(16) 0.0015(12) 0.0034(12) 0.0057(12)
C52 0.0126(13) 0.0163(16) 0.0285(17) -0.0036(13) 0.0104(12) 0.0019(12)
C53 0.0242(15) 0.0184(16) 0.0166(15) 0.0010(13) 0.0130(12) 0.0046(13)
C54 0.0179(14) 0.0161(15) 0.0130(14) 0.0022(12) 0.0034(11) 0.0064(12)
C55 0.0153(13) 0.0182(15) 0.0073(13) 0.0014(11) 0.0064(11) 0.0063(12)
C56 0.0164(14) 0.0184(16) 0.0157(14) 0.0048(12) 0.0077(11) 0.0072(12)
C57 0.0149(14) 0.0337(19) 0.0137(15) 0.0019(13) 0.0035(12) 0.0135(14)
C58 0.0120(13) 0.0263(18) 0.0152(15) -0.0035(13) 0.0039(11) 0.0003(13)
C59 0.0187(14) 0.0149(15) 0.0155(15) -0.0018(12) 0.0074(12) 0.0026(12)
C60 0.0168(14) 0.0176(15) 0.0121(14) 0.0026(12) 0.0062(11) 0.0081(12)
C100 0.054(8) 0.039(10) 0.058(12) -0.007(7) 0.030(8) -0.008(7)
C101 0.132(15) 0.106(15) 0.071(13) 0.003(10) 0.015(10) 0.023(10)
C102 0.053(5) 0.054(6) 0.086(8) 0.025(6) 0.035(5) 0.011(5)
C099 0.052(6) 0.026(6) 0.064(14) 0.009(8) 0.025(10) -0.006(5)
C098 0.033(5) 0.033(6) 0.065(9) -0.012(6) 0.019(5) 0.006(4)

loop_
_atom_type_symbol
_atom_type_description
_atom_type_scat_dispersion_real
_atom_type_scat_dispersion_imag
_atom_type_scat_source
C C 0.0033 0.0016 'International Tables Vol C Tables 4.2.6.8 and 6.1.1.4'
H H 0.0000 0.0000 'International Tables Vol C Tables 4.2.6.8 and 6.1.1.4'
N N 0.0061 0.0033 'International Tables Vol C Tables 4.2.6.8 and 6.1.1.4'
F F 0.0171 0.0103 'International Tables Vol C Tables 4.2.6.8 and 6.1.1.4'
Cl Cl 0.1484 0.1585 'International Tables Vol C Tables 4.2.6.8 and 6.1.1.4'
Ga Ga 0.2307 1.6083 'International Tables Vol C Tables 4.2.6.8 and 6.1.1.4'
As As 0.0499 2.0058 'International Tables Vol C Tables 4.2.6.8 and 6.1.1.4'

loop_
_geom_angle_atom_site_label_1
_geom_angle_atom_site_label_2
_geom_angle_atom_site_label_3
_geom_angle
C13 As1 C7 111.87(12)
C13 As1 C19 106.70(12)
C7 As1 C19 110.32(12)
C13 As1 C1 109.62(12)
C7 As1 C1 107.87(12)
C19 As1 C1 110.49(12)
N1 Ga1 N2 117.39(10)
N1 Ga1 N3 99.93(10)
N2 Ga1 N3 115.66(10)
N1 Ga1 Cl1 113.90(8)
N2 Ga1 Cl1 98.83(7)
N3 Ga1 Cl1 111.85(7)
C25 N1 C31 114.2(2)
C25 N1 Ga1 124.39(19)
C31 N1 Ga1 121.20(18)
C37 N2 C43 112.6(2)
C37 N2 Ga1 123.28(18)
C43 N2 Ga1 123.88(18)
C49 N3 C55 113.9(2)
C49 N3 Ga1 121.74(17)
C55 N3 Ga1 123.71(18)
C16 C17 C18 119.7(3)
C16 C17 H11 120.1
C18 C17 H11 120.1
C6 C1 C2 120.7(3)
C6 C1 As1 119.2(2)
C2 C1 As1 120.1(2)
C3 C2 C1 119.6(3)
C3 C2 H5 120.2
C1 C2 H5 120.2
C2 C3 C4 119.7(3)
C2 C3 H4 120.1
C4 C3 H4 120.1
C5 C4 C3 120.4(3)
C5 C4 H3 119.8
C3 C4 H3 119.8
C4 C5 C6 120.3(3)
C4 C5 H2 119.9
C6 C5 H2 119.9
C1 C6 C5 119.3(3)
C1 C6 H1 120.4
C5 C6 H1 120.4
C8 C7 C12 120.0(3)
C8 C7 As1 119.7(2)
C12 C7 As1 120.3(2)
C9 C8 C7 119.3(3)
C9 C8 H10 120.4
C7 C8 H10 120.4
C10 C9 C8 120.6(3)
C10 C9 H6 119.7
C8 C9 H6 119.7
C9 C10 C11 120.1(3)
C9 C10 H9 119.9
C11 C10 H9 119.9
C12 C11 C10 120.1(3)
C12 C11 H7 119.9
C10 C11 H7 119.9
C11 C12 C7 119.9(3)
C11 C12 H8 120.1
C7 C12 H8 120.1
C18 C13 C14 120.9(3)
C18 C13 As1 120.9(2)
C14 C13 As1 118.1(2)
C15 C14 C13 118.8(3)
C15 C14 H15 120.6
C13 C14 H15 120.6
C16 C15 C14 120.3(3)
C16 C15 H14 119.8
C14 C15 H14 119.8
C17 C16 C15 120.5(3)
C17 C16 H13 119.7
C15 C16 H13 119.7
C13 C18 C17 119.7(3)
C13 C18 H12 120.2
C17 C18 H12 120.2
C20 C19 C24 121.0(3)
C20 C19 As1 120.8(2)
C24 C19 As1 118.1(2)
C19 C20 C21 119.3(3)
C19 C20 H20 120.3
C21 C20 H20 120.3
C22 C21 C20 119.8(3)
C22 C21 H16 120.1
C20 C21 H16 120.1
C21 C22 C23 120.3(3)
C21 C22 H17 119.8
C23 C22 H17 119.8
C22 C23 C24 120.6(3)
C22 C23 H18 119.7
C24 C23 H18 119.7
C19 C24 C23 118.9(3)
C19 C24 H19 120.6
C23 C24 H19 120.6
C30 C25 C26 116.3(3)
C30 C25 N1 122.4(3)
C26 C25 N1 121.3(3)
F1 C26 C27 118.3(3)
F1 C26 C25 119.6(3)
C27 C26 C25 122.2(3)
F2 C27 C26 120.0(3)
F2 C27 C28 120.2(3)
C26 C27 C28 119.8(3)
F3 C28 C29 120.5(3)
F3 C28 C27 119.8(3)
C29 C28 C27 119.7(3)
F4 C29 C28 120.3(3)
F4 C29 C30 119.7(3)
C28 C29 C30 120.0(3)
F5 C30 C29 117.8(3)
F5 C30 C25 120.3(3)
C29 C30 C25 121.9(3)
C32 C31 C36 115.5(3)
C32 C31 N1 123.7(3)
C36 C31 N1 120.7(3)
F6 C32 C31 119.1(3)
F6 C32 C33 117.8(3)
C31 C32 C33 123.1(3)
F7 C33 C34 121.0(3)
F7 C33 C32 120.0(3)
C34 C33 C32 119.0(3)
F8 C34 C35 120.0(3)
F8 C34 C33 119.8(3)
C35 C34 C33 120.1(3)
F9 C35 C34 119.7(3)
F9 C35 C36 119.8(3)
C34 C35 C36 120.3(3)
F10 C36 C35 118.6(3)
F10 C36 C31 119.5(3)
C35 C36 C31 121.9(3)
C42 C37 C38 115.2(2)
C42 C37 N2 122.1(3)
C38 C37 N2 122.7(2)
F11 C38 C39 117.4(3)
F11 C38 C37 119.9(2)
C39 C38 C37 122.8(3)
F12 C39 C38 120.2(3)
F12 C39 C40 120.0(3)
C38 C39 C40 119.8(3)
F13 C40 C41 121.0(3)
F13 C40 C39 119.9(3)
C41 C40 C39 119.1(3)
F14 C41 C40 120.6(3)
F14 C41 C42 119.1(3)
C40 C41 C42 120.3(3)
F15 C42 C41 117.4(2)
F15 C42 C37 119.7(2)
C41 C42 C37 122.8(3)
C44 C43 C48 116.4(3)
C44 C43 N2 120.9(2)
C48 C43 N2 122.8(3)
F16 C44 C45 118.4(3)
F16 C44 C43 119.2(2)
C45 C44 C43 122.4(3)
F17 C45 C44 120.1(3)
F17 C45 C46 120.0(3)
C44 C45 C46 120.0(3)
F18 C46 C47 120.8(3)
F18 C46 C45 119.9(3)
C47 C46 C45 119.3(3)
F19 C47 C46 120.2(3)
F19 C47 C48 119.5(3)
C46 C47 C48 120.4(3)
F20 C48 C47 118.8(3)
F20 C48 C43 119.6(3)
C47 C48 C43 121.6(3)
C50 C49 C54 116.2(2)
C50 C49 N3 122.4(2)
C54 C49 N3 121.3(3)
F21 C50 C49 119.9(2)
F21 C50 C51 118.2(2)
C49 C50 C51 121.9(3)
F22 C51 C52 119.9(3)
F22 C51 C50 119.8(3)
C52 C51 C50 120.3(3)
F23 C52 C53 119.8(3)
F23 C52 C51 120.8(3)
C53 C52 C51 119.4(3)
F24 C53 C52 120.5(3)
F24 C53 C54 119.8(3)
C52 C53 C54 119.7(3)
F25 C54 C53 118.5(3)
F25 C54 C49 119.2(2)
C53 C54 C49 122.3(3)
C60 C55 C56 115.4(3)
C60 C55 N3 121.5(3)
C56 C55 N3 123.1(3)
F26 C56 C57 117.5(3)
F26 C56 C55 120.0(2)
C57 C56 C55 122.5(3)
F27 C57 C58 120.1(3)
F27 C57 C56 120.0(3)
C58 C57 C56 119.9(3)
F28 C58 C59 120.3(3)
F28 C58 C57 120.4(3)
C59 C58 C57 119.3(3)
F29 C59 C58 120.1(3)
F29 C59 C60 119.7(3)
C58 C59 C60 120.1(3)
F30 C60 C59 117.8(3)
F30 C60 C55 119.5(2)
C59 C60 C55 122.6(3)
C099 C100 C101 118.4(14)
C099 C100 H10A 107.7
C101 C100 H10A 107.7
C099 C100 H10B 107.7
C101 C100 H10B 107.7
H10A C100 H10B 107.1
C100 C099 C098 118.4(14)
C100 C099 H09A 107.7
C098 C099 H09A 107.7
C100 C099 H09B 107.7
C098 C099 H09B 107.7
H09A C099 H09B 107.1
C102 C098 C099 114.8(13)
C102 C098 H09C 108.6
C099 C098 H09C 108.6
C102 C098 H09D 108.6
C099 C098 H09D 108.6
H09C C098 H09D 107.5

loop_
_geom_bond_atom_site_label_1
_geom_bond_atom_site_label_2
_geom_bond_distance
As1 C13 1.907(3)
As1 C7 1.907(3)
As1 C19 1.914(3)
As1 C1 1.913(3)
Ga1 N1 1.912(2)
Ga1 N2 1.912(2)
Ga1 N3 1.931(2)
Ga1 Cl1 2.1890(8)
F1 C26 1.336(3)
F2 C27 1.345(3)
F3 C28 1.350(3)
F4 C29 1.341(4)
F5 C30 1.341(3)
F6 C32 1.347(3)
F7 C33 1.335(4)
F8 C34 1.344(4)
F9 C35 1.355(3)
F10 C36 1.341(4)
F11 C38 1.342(3)
F12 C39 1.344(3)
F13 C40 1.344(3)
F14 C41 1.348(3)
F15 C42 1.343(3)
F16 C44 1.346(3)
F17 C45 1.351(3)
F18 C46 1.340(3)
F19 C47 1.350(3)
F20 C48 1.337(3)
F21 C50 1.339(3)
F22 C51 1.342(3)
F23 C52 1.337(3)
F24 C53 1.350(3)
F25 C54 1.344(3)
F26 C56 1.339(3)
F27 C57 1.341(3)
F28 C58 1.347(3)
F29 C59 1.344(3)
F30 C60 1.346(3)
N1 C25 1.404(4)
N1 C31 1.418(4)
N2 C37 1.413(3)
N2 C43 1.421(3)
N3 C49 1.413(3)
N3 C55 1.416(3)
C17 C16 1.374(5)
C17 C18 1.392(4)
C17 H11 0.9500
C1 C6 1.386(4)
C1 C2 1.396(4)
C2 C3 1.382(4)
C2 H5 0.9500
C3 C4 1.393(4)
C3 H4 0.9500
C4 C5 1.383(4)
C4 H3 0.9500
C5 C6 1.387(4)
C5 H2 0.9500
C6 H1 0.9500
C7 C8 1.390(4)
C7 C12 1.395(4)
C8 C9 1.387(4)
C8 H10 0.9500
C9 C10 1.379(4)
C9 H6 0.9500
C10 C11 1.382(4)
C10 H9 0.9500
C11 C12 1.379(4)
C11 H7 0.9500
C12 H8 0.9500
C13 C18 1.374(4)
C13 C14 1.393(4)
C14 C15 1.384(4)
C14 H15 0.9500
C15 C16 1.382(5)
C15 H14 0.9500
C16 H13 0.9500
C18 H12 0.9500
C19 C20 1.379(4)
C19 C24 1.381(4)
C20 C21 1.391(4)
C20 H20 0.9500
C21 C22 1.373(4)
C21 H16 0.9500
C22 C23 1.374(5)
C22 H17 0.9500
C23 C24 1.385(4)
C23 H18 0.9500
C24 H19 0.9500
C25 C30 1.387(4)
C25 C26 1.400(4)
C26 C27 1.373(4)
C27 C28 1.376(5)
C28 C29 1.373(5)
C29 C30 1.384(4)
C31 C32 1.382(4)
C31 C36 1.401(4)
C32 C33 1.384(4)
C33 C34 1.368(5)
C34 C35 1.362(5)
C35 C36 1.375(4)
C37 C42 1.385(4)
C37 C38 1.395(4)
C38 C39 1.376(4)
C39 C40 1.377(4)
C40 C41 1.366(4)
C41 C42 1.377(4)
C43 C44 1.382(4)
C43 C48 1.393(4)
C44 C45 1.372(4)
C45 C46 1.378(4)
C46 C47 1.364(5)
C47 C48 1.383(4)
C49 C50 1.379(4)
C49 C54 1.391(4)
C50 C51 1.384(4)
C51 C52 1.373(4)
C52 C53 1.369(4)
C53 C54 1.384(4)
C55 C60 1.392(4)
C55 C56 1.393(4)
C56 C57 1.384(4)
C57 C58 1.374(5)
C58 C59 1.371(4)
C59 C60 1.381(4)
C100 C099 1.441(15)
C100 C101 1.54(4)
C100 H10A 0.9900
C100 H10B 0.9900
C101 H10C 0.9800
C101 H10D 0.9800
C101 H10E 0.9800
C102 C098 1.50(2)
C102 H10F 0.9800
C102 H10G 0.9800
C102 H10H 0.9800
C099 C098 1.54(3)
C099 H09A 0.9900
C099 H09B 0.9900
C098 H09C 0.9900
C098 H09D 0.9900

loop_
_geom_torsion_atom_site_label_1
_geom_torsion_atom_site_label_2
_geom_torsion_atom_site_label_3
_geom_torsion_atom_site_label_4
_geom_torsion
N2 Ga1 N1 C25 -74.4(3)
N3 Ga1 N1 C25 159.7(2)
Cl1 Ga1 N1 C25 40.3(2)
N2 Ga1 N1 C31 99.5(2)
N3 Ga1 N1 C31 -26.3(2)
Cl1 Ga1 N1 C31 -145.7(2)
N1 Ga1 N2 C37 142.0(2)
N3 Ga1 N2 C37 -100.3(2)
Cl1 Ga1 N2 C37 19.2(2)
N1 Ga1 N2 C43 -32.6(3)
N3 Ga1 N2 C43 85.1(2)
Cl1 Ga1 N2 C43 -155.4(2)
N1 Ga1 N3 C49 153.3(2)
N2 Ga1 N3 C49 26.3(2)
Cl1 Ga1 N3 C49 -85.8(2)
N1 Ga1 N3 C55 -36.2(2)
N2 Ga1 N3 C55 -163.3(2)
Cl1 Ga1 N3 C55 84.7(2)
C13 As1 C1 C6 -113.0(2)
C7 As1 C1 C6 125.0(2)
C19 As1 C1 C6 4.3(3)
C13 As1 C1 C2 66.7(3)
C7 As1 C1 C2 -55.4(3)
C19 As1 C1 C2 -176.0(2)
C6 C1 C2 C3 -0.4(4)
As1 C1 C2 C3 -180.0(2)
C1 C2 C3 C4 0.3(4)
C2 C3 C4 C5 -0.2(5)
C3 C4 C5 C6 0.1(5)
C2 C1 C6 C5 0.3(4)
As1 C1 C6 C5 179.9(2)
C4 C5 C6 C1 -0.2(4)
C13 As1 C7 C8 50.9(3)
C19 As1 C7 C8 -67.7(3)
C1 As1 C7 C8 171.6(2)
C13 As1 C7 C12 -128.4(2)
C19 As1 C7 C12 113.0(2)
C1 As1 C7 C12 -7.8(3)
C12 C7 C8 C9 -0.1(4)
As1 C7 C8 C9 -179.5(2)
C7 C8 C9 C10 0.4(5)
C8 C9 C10 C11 -0.4(5)
C9 C10 C11 C12 0.0(5)
C10 C11 C12 C7 0.3(4)
C8 C7 C12 C11 -0.3(4)
As1 C7 C12 C11 179.1(2)
C7 As1 C13 C18 104.0(3)
C19 As1 C13 C18 -135.3(2)
C1 As1 C13 C18 -15.6(3)
C7 As1 C13 C14 -78.2(3)
C19 As1 C13 C14 42.6(3)
C1 As1 C13 C14 162.2(2)
C18 C13 C14 C15 -0.9(5)
As1 C13 C14 C15 -178.8(3)
C13 C14 C15 C16 0.7(5)
C18 C17 C16 C15 0.4(5)
C14 C15 C16 C17 -0.4(5)
C14 C13 C18 C17 0.9(5)
As1 C13 C18 C17 178.7(2)
C16 C17 C18 C13 -0.6(5)
C13 As1 C19 C20 -132.3(2)
C7 As1 C19 C20 -10.6(3)
C1 As1 C19 C20 108.6(2)
C13 As1 C19 C24 45.9(3)
C7 As1 C19 C24 167.6(2)
C1 As1 C19 C24 -73.2(3)
C24 C19 C20 C21 -0.7(4)
As1 C19 C20 C21 177.5(2)
C19 C20 C21 C22 0.6(4)
C20 C21 C22 C23 0.1(5)
C21 C22 C23 C24 -0.8(6)
C20 C19 C24 C23 -0.1(5)
As1 C19 C24 C23 -178.2(3)
C22 C23 C24 C19 0.8(6)
C31 N1 C25 C30 119.3(3)
Ga1 N1 C25 C30 -66.4(3)
C31 N1 C25 C26 -60.3(4)
Ga1 N1 C25 C26 114.0(3)
C30 C25 C26 F1 -177.4(2)
N1 C25 C26 F1 2.3(4)
C30 C25 C26 C27 3.0(4)
N1 C25 C26 C27 -177.3(3)
F1 C26 C27 F2 -1.8(4)
C25 C26 C27 F2 177.8(3)
F1 C26 C27 C28 179.4(3)
C25 C26 C27 C28 -1.0(5)
F2 C27 C28 F3 0.2(4)
C26 C27 C28 F3 179.0(3)
F2 C27 C28 C29 179.9(3)
C26 C27 C28 C29 -1.2(5)
F3 C28 C29 F4 2.5(4)
C27 C28 C29 F4 -177.2(3)
F3 C28 C29 C30 -178.9(3)
C27 C28 C29 C30 1.4(5)
F4 C29 C30 F5 1.5(4)
C28 C29 C30 F5 -177.0(3)
F4 C29 C30 C25 179.3(3)
C28 C29 C30 C25 0.8(5)
C26 C25 C30 F5 174.9(3)
N1 C25 C30 F5 -4.8(4)
C26 C25 C30 C29 -2.9(4)
N1 C25 C30 C29 177.4(3)
C25 N1 C31 C32 120.8(3)
Ga1 N1 C31 C32 -53.8(4)
C25 N1 C31 C36 -62.0(4)
Ga1 N1 C31 C36 123.5(2)
C36 C31 C32 F6 177.3(2)
N1 C31 C32 F6 -5.4(4)
C36 C31 C32 C33 -2.6(4)
N1 C31 C32 C33 174.8(3)
F6 C32 C33 F7 2.2(4)
C31 C32 C33 F7 -178.0(3)
F6 C32 C33 C34 -177.9(3)
C31 C32 C33 C34 1.9(5)
F7 C33 C34 F8 1.6(4)
C32 C33 C34 F8 -178.3(3)
F7 C33 C34 C35 -179.6(3)
C32 C33 C34 C35 0.5(5)
F8 C34 C35 F9 1.5(4)
C33 C34 C35 F9 -177.3(3)
F8 C34 C35 C36 176.7(3)
C33 C34 C35 C36 -2.1(5)
F9 C35 C36 F10 -0.2(4)
C34 C35 C36 F10 -175.4(3)
F9 C35 C36 C31 176.6(3)
C34 C35 C36 C31 1.4(5)
C32 C31 C36 F10 177.6(2)
N1 C31 C36 F10 0.2(4)
C32 C31 C36 C35 0.9(4)
N1 C31 C36 C35 -176.5(3)
C43 N2 C37 C42 -115.4(3)
Ga1 N2 C37 C42 69.5(3)
C43 N2 C37 C38 62.6(4)
Ga1 N2 C37 C38 -112.5(3)
C42 C37 C38 F11 -178.5(3)
N2 C37 C38 F11 3.3(4)
C42 C37 C38 C39 1.2(4)
N2 C37 C38 C39 -176.9(3)
F11 C38 C39 F12 0.3(4)
C37 C38 C39 F12 -179.4(3)
F11 C38 C39 C40 179.6(3)
C37 C38 C39 C40 -0.2(5)
F12 C39 C40 F13 -0.4(5)
C38 C39 C40 F13 -179.7(3)
F12 C39 C40 C41 179.0(3)
C38 C39 C40 C41 -0.3(5)
F13 C40 C41 F14 -1.9(5)
C39 C40 C41 F14 178.8(3)
F13 C40 C41 C42 179.0(3)
C39 C40 C41 C42 -0.4(5)
F14 C41 C42 F15 1.0(4)
C40 C41 C42 F15 -179.8(3)
F14 C41 C42 C37 -177.6(3)
C40 C41 C42 C37 1.6(5)
C38 C37 C42 F15 179.5(3)
N2 C37 C42 F15 -2.3(4)
C38 C37 C42 C41 -1.9(4)
N2 C37 C42 C41 176.2(3)
C37 N2 C43 C44 74.9(3)
Ga1 N2 C43 C44 -110.0(3)
C37 N2 C43 C48 -105.1(3)
Ga1 N2 C43 C48 70.0(3)
C48 C43 C44 F16 176.2(2)
N2 C43 C44 F16 -3.9(4)
C48 C43 C44 C45 -3.4(4)
N2 C43 C44 C45 176.5(3)
F16 C44 C45 F17 2.3(4)
C43 C44 C45 F17 -178.0(2)
F16 C44 C45 C46 -177.7(2)
C43 C44 C45 C46 2.0(5)
F17 C45 C46 F18 -1.7(4)
C44 C45 C46 F18 178.3(3)
F17 C45 C46 C47 179.9(3)
C44 C45 C46 C47 -0.1(4)
F18 C46 C47 F19 0.0(4)
C45 C46 C47 F19 178.3(3)
F18 C46 C47 C48 -178.5(3)
C45 C46 C47 C48 -0.2(4)
F19 C47 C48 F20 -1.0(4)
C46 C47 C48 F20 177.4(3)
F19 C47 C48 C43 -179.9(2)
C46 C47 C48 C43 -1.4(5)
C44 C43 C48 F20 -175.7(2)
N2 C43 C48 F20 4.3(4)
C44 C43 C48 C47 3.1(4)
N2 C43 C48 C47 -176.8(3)
C55 N3 C49 C50 113.6(3)
Ga1 N3 C49 C50 -75.1(3)
C55 N3 C49 C54 -69.9(3)
Ga1 N3 C49 C54 101.4(3)
C54 C49 C50 F21 175.9(2)
N3 C49 C50 F21 -7.4(4)
C54 C49 C50 C51 -4.3(4)
N3 C49 C50 C51 172.3(3)
F21 C50 C51 F22 2.3(4)
C49 C50 C51 F22 -177.4(3)
F21 C50 C51 C52 -176.9(3)
C49 C50 C51 C52 3.4(4)
F22 C51 C52 F23 -1.2(4)
C50 C51 C52 F23 177.9(3)
F22 C51 C52 C53 -179.4(3)
C50 C51 C52 C53 -0.2(4)
F23 C52 C53 F24 0.3(4)
C51 C52 C53 F24 178.5(3)
F23 C52 C53 C54 -179.9(3)
C51 C52 C53 C54 -1.7(4)
F24 C53 C54 F25 1.8(4)
C52 C53 C54 F25 -178.0(3)
F24 C53 C54 C49 -179.6(3)
C52 C53 C54 C49 0.6(5)
C50 C49 C54 F25 -179.1(2)
N3 C49 C54 F25 4.2(4)
C50 C49 C54 C53 2.3(4)
N3 C49 C54 C53 -174.4(3)
C49 N3 C55 C60 -59.0(3)
Ga1 N3 C55 C60 129.8(2)
C49 N3 C55 C56 123.3(3)
Ga1 N3 C55 C56 -47.8(3)
C60 C55 C56 F26 177.7(2)
N3 C55 C56 F26 -4.6(4)
C60 C55 C56 C57 -1.6(4)
N3 C55 C56 C57 176.2(3)
F26 C56 C57 F27 -0.4(4)
C55 C56 C57 F27 178.9(2)
F26 C56 C57 C58 -179.1(3)
C55 C56 C57 C58 0.2(4)
F27 C57 C58 F28 1.9(4)
C56 C57 C58 F28 -179.4(3)
F27 C57 C58 C59 -177.3(2)
C56 C57 C58 C59 1.4(4)
F28 C58 C59 F29 2.4(4)
C57 C58 C59 F29 -178.4(3)
F28 C58 C59 C60 179.3(2)
C57 C58 C59 C60 -1.4(4)
F29 C59 C60 F30 -0.6(4)
C58 C59 C60 F30 -177.5(2)
F29 C59 C60 C55 176.9(2)
C58 C59 C60 C55 -0.1(4)
C56 C55 C60 F30 179.0(2)
N3 C55 C60 F30 1.1(4)
C56 C55 C60 C59 1.5(4)
N3 C55 C60 C59 -176.3(2)
C101 C100 C099 C098 179(2)
C100 C099 C098 C102 178.1(9)

loop_
_cod_changelog_entry_id
_cod_changelog_entry_author
_cod_changelog_entry_date
_cod_changelog_entry_text
1 'Vaitkus, Antanas' 2022-06-28T19:13:00+03:00
;
 Removed the '_chemical_name_systematic' data item that had an incorrect value.
;
